data_4328952
loop_
_publ_author_name
'Yu-Chun Chuang'
'Chi-Tsun Liu'
'Chou-Fu Sheu'
'Wei-Lun Ho'
'Gene-Hsiang Lee'
'Chih-Cheh Wang'
'Yu Wang'

_publ_section_title
;
 New Iron(II) Spin Crossover Coordination Polymers [Fe(\m-atrz)3]X2.2H2O
 (X = ClO4-, BF4-) and [Fe(\m-atrz)(\m-pyz)(NCS)2].4H2O with an
 Interesting Solvent Effect
;
_journal_name_full 'Inorganic Chemistry'
_journal_page_first 4663
_journal_page_last 4671
_journal_paper_doi 10.1021/ic202626c
_journal_volume 51
_journal_year 2012
_chemical_formula_sum 'C12 H12 B2 F8 Fe N24'
_chemical_formula_weight 721.93
_chemical_name_systematic
; 
 ? 
;
_space_group_IT_number 14
_symmetry_cell_setting monoclinic
_symmetry_space_group_name_Hall '-P 2yn'
_symmetry_space_group_name_H-M 'P 1 21/n 1'
_atom_sites_solution_hydrogens geom
_atom_sites_solution_primary direct
_atom_sites_solution_secondary difmap
_audit_creation_method SHELXL-97
_cell_angle_alpha 90.00
_cell_angle_beta 90.061(3)
_cell_angle_gamma 90.00
_cell_formula_units_Z 2
_cell_length_a 8.1446(4)
_cell_length_b 20.2603(8)
_cell_length_c 8.8515(4)
_cell_measurement_temperature 300(2)
_cell_volume 1460.60(11)
_computing_cell_refinement DENZO-SMN
_computing_data_collection 'NONIUS COLLECT'
_computing_data_reduction DENZO-SMN
_computing_molecular_graphics 'Bruker SHELXTL'
_computing_publication_material 'Bruker SHELXTL'
_computing_structure_refinement 'SHELXL-97 (Sheldrick, 1997)'
_computing_structure_solution 'SHELXS-97 (Sheldrick, 1990)'
_diffrn_ambient_temperature 300(2)
_diffrn_measured_fraction_theta_full 0.999
_diffrn_measured_fraction_theta_max 0.999
_diffrn_measurement_device_type 'NONIUS KappaCCD'
_diffrn_measurement_method '\w scans'
_diffrn_radiation_monochromator graphite
_diffrn_radiation_source 'fine-focus sealed tube'
_diffrn_radiation_type MoK\a
_diffrn_radiation_wavelength 0.71073
_diffrn_reflns_av_R_equivalents 0.0850
_diffrn_reflns_av_sigmaI/netI 0.0760
_diffrn_reflns_limit_h_max 9
_diffrn_reflns_limit_h_min -10
_diffrn_reflns_limit_k_max 26
_diffrn_reflns_limit_k_min -26
_diffrn_reflns_limit_l_max 10
_diffrn_reflns_limit_l_min -11
_diffrn_reflns_number 17212
_diffrn_reflns_theta_full 27.50
_diffrn_reflns_theta_max 27.50
_diffrn_reflns_theta_min 2.01
_exptl_absorpt_coefficient_mu 0.620
_exptl_absorpt_correction_T_max 0.9696
_exptl_absorpt_correction_T_min 0.9520
_exptl_absorpt_correction_type multi-scan
_exptl_absorpt_process_details SORTAV
_exptl_crystal_colour orange-red
_exptl_crystal_density_diffrn 1.641
_exptl_crystal_description block
_exptl_crystal_F_000 720
_exptl_crystal_size_max 0.08
_exptl_crystal_size_mid 0.08
_exptl_crystal_size_min 0.05
_refine_diff_density_max 0.316
_refine_diff_density_min -0.313
_refine_diff_density_rms 0.055
_refine_ls_extinction_coef 0.0040(15)
_refine_ls_extinction_expression Fc^*^=kFc[1+0.001xFc^2^\l^3^/sin(2\q)]^-1/4^
_refine_ls_extinction_method SHELXL
_refine_ls_goodness_of_fit_ref 0.988
_refine_ls_hydrogen_treatment mixed
_refine_ls_matrix_type full
_refine_ls_number_parameters 239
_refine_ls_number_reflns 3364
_refine_ls_number_restraints 0
_refine_ls_restrained_S_all 0.988
_refine_ls_R_factor_all 0.1368
_refine_ls_R_factor_gt 0.0527
_refine_ls_shift/su_max 0.004
_refine_ls_shift/su_mean 0.000
_refine_ls_structure_factor_coef Fsqd
_refine_ls_weighting_details 'calc w=1/[\s^2^(Fo^2^)+(0.0725P)^2^+0.0000P] where P=(Fo^2^+2Fc^2^)/3'
_refine_ls_weighting_scheme calc
_refine_ls_wR_factor_gt 0.1208
_refine_ls_wR_factor_ref 0.1540
_reflns_number_gt 1593
_reflns_number_total 3364
_reflns_threshold_expression >2sigma(I)
_cod_data_source_file ic202626c_si_002_3.cif
_cod_data_source_block CCDC-855739
_cod_database_code 4328952

loop_
_symmetry_equiv_pos_as_xyz
'x, y, z'
'-x+1/2, y+1/2, -z+1/2'
'-x, -y, -z'
'x-1/2, -y-1/2, z-1/2'

loop_
_atom_site_label
_atom_site_type_symbol
_atom_site_fract_x
_atom_site_fract_y
_atom_site_fract_z
_atom_site_U_iso_or_equiv
_atom_site_adp_type
_atom_site_occupancy
_atom_site_symmetry_multiplicity
_atom_site_calc_flag
_atom_site_refinement_flags
Fe Fe 1.0000 1.0000 1.0000 0.0376(3) Uani 1 2 d S
F1 F 0.2278(4) 0.67377(18) 0.7591(4) 0.1282(13) Uani 1 1 d .
F2 F 0.2217(7) 0.7587(2) 0.9166(5) 0.189(2) Uani 1 1 d .
F3 F 0.3671(5) 0.6726(2) 0.9724(5) 0.1764(18) Uani 1 1 d .
F4 F 0.0952(6) 0.6703(3) 0.9736(6) 0.216(2) Uani 1 1 d .
B4 B 0.2296(9) 0.6941(4) 0.9034(9) 0.107(2) Uani 1 1 d .
N1 N 0.8570(4) 0.91870(12) 0.9045(4) 0.0496(8) Uani 1 1 d .
N2 N 0.6880(4) 0.91400(15) 0.9123(4) 0.0686(10) Uani 1 1 d .
N3 N 0.7910(5) 0.82140(15) 0.8310(4) 0.0626(9) Uani 1 1 d .
N4 N 0.8217(5) 0.75661(17) 0.7745(4) 0.0704(10) Uani 1 1 d .
N5 N 0.6920(5) 0.72924(18) 0.7761(4) 0.0708(10) Uani 1 1 d .
N6 N 0.7232(4) 0.66446(14) 0.7164(4) 0.0602(9) Uani 1 1 d .
N7 N 0.6490(4) 0.57345(13) 0.6143(3) 0.0502(8) Uani 1 1 d .
N8 N 0.8191(4) 0.57841(15) 0.6019(4) 0.0618(9) Uani 1 1 d .
N9 N 1.1625(3) 0.99635(14) 0.8042(3) 0.0447(6) Uani 1 1 d .
N10 N 1.0853(4) 0.99584(18) 0.6640(3) 0.0661(9) Uani 1 1 d .
N11 N 1.3490(3) 0.99880(15) 0.6310(3) 0.0502(7) Uani 1 1 d .
N12 N 1.5037(3) 1.00117(16) 0.5698(3) 0.0525(7) Uani 1 1 d .
C1 C 0.9134(6) 0.8631(2) 0.8543(5) 0.0669(12) Uani 1 1 d .
C2 C 0.6526(7) 0.8542(2) 0.8676(6) 0.0820(16) Uani 1 1 d .
C3 C 0.8583(6) 0.6343(2) 0.6627(5) 0.0647(12) Uani 1 1 d .
C4 C 0.5967(6) 0.6252(2) 0.6836(5) 0.0612(11) Uani 1 1 d .
C5 C 1.3195(4) 0.99851(18) 0.7815(4) 0.0469(8) Uani 1 1 d .
C6 C 1.1996(5) 0.9980(3) 0.5632(5) 0.0699(12) Uani 1 1 d .
H1 H 1.026(6) 0.852(2) 0.834(6) 0.12(2) Uiso 1 1 d .
H2 H 0.561(5) 0.8396(19) 0.850(4) 0.062(13) Uiso 1 1 d .
H3 H 0.969(5) 0.6468(18) 0.673(4) 0.069(12) Uiso 1 1 d .
H4 H 0.497(5) 0.632(2) 0.705(5) 0.081(15) Uiso 1 1 d .
H5 H 1.397(5) 0.9993(17) 0.855(4) 0.061(11) Uiso 1 1 d .
H6 H 1.182(6) 0.997(2) 0.467(6) 0.086(14) Uiso 1 1 d .

loop_
_atom_site_aniso_label
_atom_site_aniso_U_11
_atom_site_aniso_U_22
_atom_site_aniso_U_33
_atom_site_aniso_U_23
_atom_site_aniso_U_13
_atom_site_aniso_U_12
Fe 0.0384(4) 0.0356(4) 0.0388(4) 0.0008(3) 0.0080(3) 0.0018(3)
F1 0.097(2) 0.181(3) 0.107(3) -0.064(3) -0.0053(19) 0.009(2)
F2 0.276(6) 0.127(3) 0.163(4) -0.058(3) -0.052(4) 0.061(3)
F3 0.143(3) 0.245(5) 0.141(4) -0.051(3) -0.039(3) 0.071(3)
F4 0.152(4) 0.315(7) 0.181(5) -0.021(4) 0.065(4) -0.031(4)
B4 0.081(5) 0.139(6) 0.102(6) -0.044(5) -0.005(4) 0.032(4)
N1 0.047(2) 0.0417(17) 0.060(2) -0.0070(14) 0.0097(16) -0.0027(14)
N2 0.054(2) 0.055(2) 0.096(3) -0.0254(18) 0.007(2) -0.0082(16)
N3 0.077(2) 0.0400(17) 0.071(2) -0.0183(16) 0.0087(19) -0.0029(18)
N4 0.070(3) 0.069(2) 0.072(3) -0.0134(19) 0.0028(19) -0.0067(19)
N5 0.065(2) 0.073(2) 0.075(3) -0.0195(19) 0.008(2) -0.0148(19)
N6 0.074(2) 0.0404(17) 0.067(2) -0.0162(16) 0.0065(19) -0.0089(16)
N7 0.049(2) 0.0447(17) 0.057(2) -0.0128(14) 0.0053(16) -0.0052(14)
N8 0.053(2) 0.055(2) 0.077(3) -0.0182(17) 0.0022(18) -0.0050(15)
N9 0.0407(15) 0.0584(16) 0.0352(15) 0.0010(15) 0.0044(12) 0.0017(15)
N10 0.0432(17) 0.116(3) 0.0397(17) -0.003(2) 0.0032(13) -0.0005(19)
N11 0.0379(15) 0.0795(19) 0.0332(14) 0.0030(17) 0.0076(12) 0.0007(18)
N12 0.0394(15) 0.0804(19) 0.0379(13) -0.001(2) 0.0070(13) -0.0008(17)
C1 0.064(3) 0.052(2) 0.085(3) -0.021(2) 0.007(3) -0.003(2)
C2 0.060(3) 0.081(3) 0.105(4) -0.030(3) 0.007(3) -0.029(3)
C3 0.052(3) 0.059(2) 0.084(3) -0.018(2) 0.001(2) -0.014(2)
C4 0.055(3) 0.053(2) 0.075(3) -0.017(2) 0.011(2) -0.004(2)
C5 0.0414(19) 0.063(2) 0.0363(18) 0.000(2) 0.0021(15) 0.001(2)
C6 0.042(2) 0.131(4) 0.037(2) -0.003(3) 0.0009(17) -0.002(3)

loop_
_atom_type_symbol
_atom_type_description
_atom_type_scat_dispersion_real
_atom_type_scat_dispersion_imag
_atom_type_scat_source
C C 0.0033 0.0016 'International Tables Vol C Tables 4.2.6.8 and 6.1.1.4'
H H 0.0000 0.0000 'International Tables Vol C Tables 4.2.6.8 and 6.1.1.4'
N N 0.0061 0.0033 'International Tables Vol C Tables 4.2.6.8 and 6.1.1.4'
B B 0.0013 0.0007 'International Tables Vol C Tables 4.2.6.8 and 6.1.1.4'
F F 0.0171 0.0103 'International Tables Vol C Tables 4.2.6.8 and 6.1.1.4'
Fe Fe 0.3463 0.8444 'International Tables Vol C Tables 4.2.6.8 and 6.1.1.4'

loop_
_geom_angle_atom_site_label_1
_geom_angle_atom_site_label_2
_geom_angle_atom_site_label_3
_geom_angle
_geom_angle_site_symmetry_1
_geom_angle_site_symmetry_3
N7 Fe N7 180.000(1) 4_676 2_656
N7 Fe N9 90.44(11) 4_676 .
N7 Fe N9 89.56(11) 2_656 .
N7 Fe N9 89.56(11) 4_676 3_777
N7 Fe N9 90.44(11) 2_656 3_777
N9 Fe N9 180.000(1) . 3_777
N7 Fe N1 87.77(11) 4_676 .
N7 Fe N1 92.23(11) 2_656 .
N9 Fe N1 89.47(11) . .
N9 Fe N1 90.53(11) 3_777 .
N7 Fe N1 92.23(11) 4_676 3_777
N7 Fe N1 87.77(11) 2_656 3_777
N9 Fe N1 90.53(11) . 3_777
N9 Fe N1 89.47(11) 3_777 3_777
N1 Fe N1 180.000(1) . 3_777
F2 B4 F1 112.9(7) . .
F2 B4 F3 108.8(7) . .
F1 B4 F3 109.9(5) . .
F2 B4 F4 106.1(6) . .
F1 B4 F4 108.7(7) . .
F3 B4 F4 110.5(8) . .
C1 N1 N2 108.1(3) . .
C1 N1 Fe 126.8(3) . .
N2 N1 Fe 124.3(2) . .
C2 N2 N1 105.6(4) . .
C1 N3 C2 106.1(4) . .
C1 N3 N4 120.7(4) . .
C2 N3 N4 133.2(4) . .
N5 N4 N3 105.6(4) . .
N4 N5 N6 105.3(4) . .
C4 N6 C3 106.5(3) . .
C4 N6 N5 119.2(4) . .
C3 N6 N5 133.6(4) . .
C4 N7 N8 108.0(3) . .
C4 N7 Fe 126.5(3) . 2_646
N8 N7 Fe 124.6(2) . 2_646
C3 N8 N7 106.0(3) . .
C5 N9 N10 107.9(3) . .
C5 N9 Fe 136.2(2) . .
N10 N9 Fe 115.78(19) . .
C6 N10 N9 106.9(3) . .
C5 N11 C6 106.0(3) . .
C5 N11 N12 123.5(3) . .
C6 N11 N12 130.4(3) . .
N12 N12 N11 110.4(3) 3_876 .
N1 C1 N3 109.9(4) . .
N2 C2 N3 110.2(4) . .
N8 C3 N6 110.1(4) . .
N7 C4 N6 109.5(4) . .
N9 C5 N11 109.2(3) . .
N10 C6 N11 110.0(3) . .
N1 C1 H1 127(3) . .
N3 C1 H1 123(3) . .
N2 C2 H2 127(3) . .
N3 C2 H2 123(3) . .
N8 C3 H3 121(2) . .
N6 C3 H3 129(2) . .
N7 C4 H4 124(3) . .
N6 C4 H4 127(3) . .
N9 C5 H5 125(2) . .
N11 C5 H5 126(2) . .
N10 C6 H6 124(3) . .
N11 C6 H6 126(3) . .

loop_
_geom_bond_atom_site_label_1
_geom_bond_atom_site_label_2
_geom_bond_distance
_geom_bond_site_symmetry_2
Fe N7 2.170(3) 4_676
Fe N7 2.170(3) 2_656
Fe N9 2.183(2) .
Fe N9 2.183(2) 3_777
Fe N1 2.187(3) .
Fe N1 2.187(3) 3_777
F1 B4 1.342(7) .
F2 B4 1.315(8) .
F3 B4 1.348(8) .
F4 B4 1.348(9) .
N1 C1 1.295(5) .
N1 N2 1.381(4) .
N2 C2 1.306(5) .
N3 C1 1.323(5) .
N3 C2 1.349(6) .
N3 N4 1.427(4) .
N4 N5 1.193(5) .
N5 N6 1.437(4) .
N6 C4 1.333(5) .
N6 C3 1.346(5) .
N7 C4 1.287(5) .
N7 N8 1.393(4) .
N7 Fe 2.170(3) 2_646
N8 C3 1.293(5) .
N9 C5 1.296(4) .
N9 N10 1.391(4) .
N10 C6 1.291(5) .
N11 C5 1.354(4) .
N11 C6 1.356(5) .
N11 N12 1.373(4) .
N12 N12 1.237(5) 3_876
C1 H1 0.96(5) .
C2 H2 0.82(4) .
C3 H3 0.94(4) .
C4 H4 0.85(4) .
C5 H5 0.91(4) .
C6 H6 0.86(5) .
